data_2210140
loop_
_publ_author_name
'Xiao-Feng Li'
'Zheng-Bo Han'

_publ_section_title
;
 Poly[diaquachloro(\m~3~-<i>p</i>-phenylenedioxydiacetato)lanthanum(III)]
;
_journal_coeditor_code CF2038
_journal_issue 9
_journal_name_full 'Acta Crystallographica Section E'
_journal_page_first m2024
_journal_page_last m2025
_journal_paper_doi 10.1107/S1600536806029473
_journal_volume 62
_journal_year 2006
_chemical_formula_iupac 'C10 H12 Cl La O8'
_chemical_formula_moiety 'C10 H12 Cl La O8'
_chemical_formula_sum 'C10 H12 Cl La O8'
_chemical_formula_weight 434.56
_space_group_IT_number 14
_symmetry_cell_setting monoclinic
_symmetry_space_group_name_Hall '-P 2ybc'
_symmetry_space_group_name_H-M 'P 1 21/c 1'
_atom_sites_solution_hydrogens geom
_atom_sites_solution_primary direct
_atom_sites_solution_secondary difmap
_cell_angle_alpha 90.00
_cell_angle_beta 95.1510(10)
_cell_angle_gamma 90.00
_cell_formula_units_Z 4
_cell_length_a 13.8892(11)
_cell_length_b 6.2703(5)
_cell_length_c 14.9800(11)
_cell_measurement_reflns_used 1554
_cell_measurement_temperature 193(2)
_cell_measurement_theta_max 23.48
_cell_measurement_theta_min 2.21
_cell_volume 1299.33(17)
_computing_cell_refinement 'SAINT (Bruker,2001'
_computing_data_collection 'SMART (Bruker, 2001)'
_computing_data_reduction SAINT
_computing_molecular_graphics 'SHELXTL (Bruker, 2001)'
_computing_publication_material SHELXTL
_computing_structure_refinement 'SHELXL97 (Sheldrick, 1997)'
_computing_structure_solution 'SHELXS97 (Sheldrick, 1997)'
_diffrn_ambient_temperature 193(2)
_diffrn_measured_fraction_theta_full 0.992
_diffrn_measured_fraction_theta_max 0.992
_diffrn_measurement_device_type 'Bruker APEX CCD area-detector'
_diffrn_measurement_method '\f and \w scans'
_diffrn_radiation_monochromator graphite
_diffrn_radiation_source 'fine-focus sealed tube'
_diffrn_radiation_type MoK\a
_diffrn_radiation_wavelength 0.71073
_diffrn_reflns_av_R_equivalents 0.0243
_diffrn_reflns_av_sigmaI/netI 0.0306
_diffrn_reflns_limit_h_max 17
_diffrn_reflns_limit_h_min -15
_diffrn_reflns_limit_k_max 7
_diffrn_reflns_limit_k_min -7
_diffrn_reflns_limit_l_max 17
_diffrn_reflns_limit_l_min -18
_diffrn_reflns_number 6619
_diffrn_reflns_theta_full 25.99
_diffrn_reflns_theta_max 25.99
_diffrn_reflns_theta_min 2.73
_diffrn_standards_number 0
_exptl_absorpt_coefficient_mu 3.528
_exptl_absorpt_correction_T_max 0.519
_exptl_absorpt_correction_T_min 0.356
_exptl_absorpt_correction_type multi-scan
_exptl_absorpt_process_details '(SADABS; Sheldrick, 1996)'
_exptl_crystal_colour colorless
_exptl_crystal_density_diffrn 2.221
_exptl_crystal_density_method 'not measured'
_exptl_crystal_description block
_exptl_crystal_F_000 840
_exptl_crystal_size_max 0.37
_exptl_crystal_size_mid 0.23
_exptl_crystal_size_min 0.21
_refine_diff_density_max 0.713
_refine_diff_density_min -0.787
_refine_ls_extinction_method none
_refine_ls_goodness_of_fit_ref 1.057
_refine_ls_hydrogen_treatment constr
_refine_ls_matrix_type full
_refine_ls_number_parameters 181
_refine_ls_number_reflns 2532
_refine_ls_number_restraints 0
_refine_ls_restrained_S_all 1.057
_refine_ls_R_factor_all 0.0250
_refine_ls_R_factor_gt 0.0229
_refine_ls_shift/su_max 0.001
_refine_ls_shift/su_mean 0.000
_refine_ls_structure_factor_coef Fsqd
_refine_ls_weighting_details 'calc w=1/[\s^2^(Fo^2^)+(0.0272P)^2^+0.4094P] where P=(Fo^2^+2Fc^2^)/3'
_refine_ls_weighting_scheme calc
_refine_ls_wR_factor_gt 0.0527
_refine_ls_wR_factor_ref 0.0538
_reflns_number_gt 2379
_reflns_number_total 2532
_reflns_threshold_expression I>2\s(I)
_cod_data_source_file cf2038.cif
_cod_data_source_block I
_cod_depositor_comments
;
The following automatic conversions were performed:
'_symmetry_cell_setting' value 'Monoclinic' changed to 'monoclinic'
according to '/home/saulius/struct/CIF-dictionaries/cif_core.dic'
dictionary named 'cif_core.dic' version 2.4.1 from 2010-06-29.

Automatic conversion script
Id: cif_fix_enum 1527 2010-12-29 10:47:43Z saulius 

The following automatic conversions were performed:

'_symmetry_cell_setting' value 'Monoclinic' changed to 'monoclinic'
according to /home/saulius/struct/CIF-dictionaries/cif_core.dic
dictionary named 'cif_core.dic' version 2.4.1 from 2010-06-29.

Automatic conversion script
Id: cif_fix_values 1715 2011-07-08 13:25:40Z adriana 
;
_cod_original_sg_symbol_H-M 'P 21/c'
_cod_database_code 2210140
_cod_database_fobs_code 2210140

loop_
_symmetry_equiv_pos_as_xyz
'x, y, z'
'-x, y+1/2, -z+1/2'
'-x, -y, -z'
'x, -y-1/2, z-1/2'

loop_
_atom_site_type_symbol
_atom_site_label
_atom_site_fract_x
_atom_site_fract_y
_atom_site_fract_z
_atom_site_U_iso_or_equiv
_atom_site_adp_type
_atom_site_calc_flag
_atom_site_refinement_flags
_atom_site_occupancy
La La 1.138184(11) 1.09493(3) 0.436381(10) 0.01426(7) Uani d . 1
C C1 0.6725(2) 1.0209(5) 0.3851(2) 0.0203(6) Uani d . 1
C C2 0.6310(2) 0.8631(5) 0.43504(19) 0.0190(7) Uani d . 1
C C3 0.5340(2) 0.8306(5) 0.4268(2) 0.0243(7) Uani d . 1
H H3A 0.5073 0.7247 0.4603 0.029 Uiso calc R 1
C C4 0.4744(2) 0.9554(5) 0.3682(2) 0.0259(7) Uani d . 1
H H4A 0.4078 0.9342 0.3629 0.031 Uiso calc R 1
C C5 0.5144(3) 1.1096(6) 0.3184(2) 0.0309(8) Uani d . 1
H H5A 0.4746 1.1931 0.2792 0.037 Uiso calc R 1
C C6 0.6145(2) 1.1432(6) 0.3257(2) 0.0286(8) Uani d . 1
H H6A 0.6415 1.2465 0.2910 0.034 Uiso calc R 1
C C7 0.8226(2) 1.1560(6) 0.3383(2) 0.0237(7) Uani d . 1
H H7A 0.7926 1.2934 0.3248 0.028 Uiso calc R 1
H H7B 0.8216 1.0749 0.2831 0.028 Uiso calc R 1
C C8 0.9254(2) 1.1866(5) 0.37804(19) 0.0163(6) Uani d . 1
C C9 0.6663(2) 0.5422(5) 0.5215(2) 0.0273(7) Uani d . 1
H H9A 0.6355 0.4668 0.4701 0.033 Uiso calc R 1
H H9B 0.6198 0.5562 0.5657 0.033 Uiso calc R 1
C C10 0.7534(2) 0.4170(5) 0.5610(2) 0.0187(6) Uani d . 1
O O1 0.77111(15) 1.0445(4) 0.40184(14) 0.0247(5) Uani d . 1
O O2 0.98854(15) 1.2448(4) 0.32818(14) 0.0237(5) Uani d . 1
O O3 0.94608(15) 1.1493(3) 0.45982(13) 0.0199(5) Uani d . 1
O O4 0.69626(14) 0.7500(3) 0.49452(14) 0.0213(5) Uani d . 1
O O5 0.74356(15) 0.2214(3) 0.56684(15) 0.0253(5) Uani d . 1
O O6 0.82866(15) 0.5198(4) 0.58612(15) 0.0243(5) Uani d . 1
O O1W 1.11229(16) 1.3236(4) 0.57702(14) 0.0283(5) Uani d . 1
H H1WA 1.0583 1.3106 0.5984 0.034 Uiso d R 1
H H1WB 1.1579 1.3310 0.6182 0.034 Uiso d R 1
O O2W 1.05304(14) 0.7884(3) 0.34788(13) 0.0206(5) Uani d . 1
H H2WA 1.0409 0.7799 0.2911 0.025 Uiso d R 1
H H2WB 1.0895 0.6842 0.3652 0.025 Uiso d R 1
Cl Cl1 1.23005(6) 1.14155(14) 0.27192(5) 0.02917(19) Uani d . 1

loop_
_atom_site_aniso_label
_atom_site_aniso_U_11
_atom_site_aniso_U_22
_atom_site_aniso_U_33
_atom_site_aniso_U_12
_atom_site_aniso_U_13
_atom_site_aniso_U_23
La 0.01447(11) 0.01393(11) 0.01391(10) -0.00159(6) -0.00138(7) 0.00132(6)
C1 0.0169(15) 0.0244(17) 0.0190(15) -0.0005(13) -0.0024(11) 0.0007(13)
C2 0.0152(16) 0.0206(16) 0.0203(16) 0.0023(12) -0.0037(12) -0.0015(12)
C3 0.0206(16) 0.0242(17) 0.0277(17) -0.0043(14) -0.0009(13) 0.0007(14)
C4 0.0120(15) 0.035(2) 0.0296(18) 0.0000(13) -0.0036(13) -0.0030(15)
C5 0.0254(18) 0.036(2) 0.0289(19) 0.0064(15) -0.0082(14) 0.0061(15)
C6 0.0212(17) 0.034(2) 0.0294(19) -0.0012(14) -0.0035(14) 0.0115(15)
C7 0.0228(17) 0.0301(18) 0.0174(16) -0.0057(14) -0.0033(12) 0.0084(13)
C8 0.0174(15) 0.0119(15) 0.0191(15) 0.0014(12) -0.0004(11) 0.0020(12)
C9 0.0223(17) 0.0175(17) 0.041(2) -0.0047(13) -0.0020(14) 0.0047(15)
C10 0.0222(16) 0.0149(16) 0.0189(15) 0.0000(12) 0.0015(12) 0.0006(12)
O1 0.0133(11) 0.0346(14) 0.0256(12) -0.0034(9) -0.0025(9) 0.0145(10)
O2 0.0187(11) 0.0318(13) 0.0205(11) -0.0029(9) 0.0005(8) 0.0055(9)
O3 0.0189(11) 0.0247(12) 0.0155(11) -0.0016(9) -0.0014(8) 0.0039(9)
O4 0.0159(10) 0.0201(12) 0.0266(11) -0.0031(9) -0.0046(8) 0.0094(9)
O5 0.0217(11) 0.0153(12) 0.0382(13) -0.0029(9) -0.0017(9) 0.0021(10)
O6 0.0231(12) 0.0188(12) 0.0297(12) -0.0014(9) -0.0050(9) 0.0025(10)
O1W 0.0241(12) 0.0352(14) 0.0258(12) -0.0031(10) 0.0029(9) -0.0084(10)
O2W 0.0222(11) 0.0225(12) 0.0163(10) 0.0024(9) -0.0032(8) -0.0017(9)
Cl1 0.0342(5) 0.0314(5) 0.0224(4) 0.0004(4) 0.0052(3) 0.0025(3)

loop_
_atom_type_symbol
_atom_type_description
_atom_type_scat_dispersion_real
_atom_type_scat_dispersion_imag
_atom_type_scat_source
C C 0.0033 0.0016 'International Tables Vol C Tables 4.2.6.8 and 6.1.1.4'
H H 0.0000 0.0000 'International Tables Vol C Tables 4.2.6.8 and 6.1.1.4'
O O 0.0106 0.0060 'International Tables Vol C Tables 4.2.6.8 and 6.1.1.4'
Cl Cl 0.1484 0.1585 'International Tables Vol C Tables 4.2.6.8 and 6.1.1.4'
La La -0.2871 2.4523 'International Tables Vol C Tables 4.2.6.8 and 6.1.1.4'

loop_
_geom_angle_atom_site_label_1
_geom_angle_atom_site_label_2
_geom_angle_atom_site_label_3
_geom_angle_site_symmetry_1
_geom_angle_site_symmetry_3
_geom_angle
O6 La O3 3_776 3_776 140.26(7)
O6 La O2W 3_776 . 137.78(7)
O3 La O2W 3_776 . 69.40(7)
O6 La O5 3_776 3_766 128.20(7)
O3 La O5 3_776 3_766 82.94(7)
O2W La O5 . 3_766 71.25(7)
O6 La O1W 3_776 . 67.35(8)
O3 La O1W 3_776 . 74.44(7)
O2W La O1W . . 137.88(7)
O5 La O1W 3_766 . 125.04(7)
O6 La O4 3_776 3_776 61.78(6)
O3 La O4 3_776 3_776 114.68(6)
O2W La O4 . 3_776 146.07(7)
O5 La O4 3_766 3_776 75.82(7)
O1W La O4 . 3_776 69.87(7)
O6 La O2 3_776 . 73.82(7)
O3 La O2 3_776 . 101.89(6)
O2W La O2 . . 69.78(7)
O5 La O2 3_766 . 135.81(7)
O1W La O2 . . 98.05(7)
O4 La O2 3_776 . 135.36(7)
O6 La O3 3_776 . 95.20(7)
O3 La O3 3_776 . 59.34(8)
O2W La O3 . . 75.55(6)
O5 La O3 3_766 . 136.59(7)
O1W La O3 . . 67.72(6)
O4 La O3 3_776 . 137.04(7)
O2 La O3 . . 47.59(6)
O6 La O1 3_776 3_776 110.47(7)
O3 La O1 3_776 3_776 58.20(6)
O2W La O1 . 3_776 111.61(7)
O5 La O1 3_766 3_776 62.18(7)
O1W La O1 . 3_776 63.28(7)
O4 La O1 3_776 3_776 57.17(6)
O2 La O1 . 3_776 154.69(6)
O3 La O1 . 3_776 107.36(6)
O6 La Cl1 3_776 . 71.64(6)
O3 La Cl1 3_776 . 147.73(5)
O2W La Cl1 . . 81.57(5)
O5 La Cl1 3_766 . 74.40(5)
O1W La Cl1 . . 137.64(6)
O4 La Cl1 3_776 . 81.97(5)
O2 La Cl1 . . 80.05(5)
O3 La Cl1 . . 127.27(4)
O1 La Cl1 3_776 . 125.23(5)
O1 C1 C6 . . 124.9(3)
O1 C1 C2 . . 115.5(3)
C6 C1 C2 . . 119.7(3)
C3 C2 C1 . . 120.8(3)
C3 C2 O4 . . 124.1(3)
C1 C2 O4 . . 115.1(2)
C2 C3 C4 . . 120.2(3)
C2 C3 H3A . . 119.9
C4 C3 H3A . . 119.9
C5 C4 C3 . . 119.5(3)
C5 C4 H4A . . 120.2
C3 C4 H4A . . 120.2
C4 C5 C6 . . 120.8(3)
C4 C5 H5A . . 119.6
C6 C5 H5A . . 119.6
C1 C6 C5 . . 119.0(3)
C1 C6 H6A . . 120.5
C5 C6 H6A . . 120.5
O1 C7 C8 . . 108.2(2)
O1 C7 H7A . . 110.1
C8 C7 H7A . . 110.1
O1 C7 H7B . . 110.1
C8 C7 H7B . . 110.1
H7A C7 H7B . . 108.4
O3 C8 O2 . . 121.6(3)
O3 C8 C7 . . 119.2(3)
O2 C8 C7 . . 119.3(3)
O4 C9 C10 . . 109.8(2)
O4 C9 H9A . . 109.7
C10 C9 H9A . . 109.7
O4 C9 H9B . . 109.7
C10 C9 H9B . . 109.7
H9A C9 H9B . . 108.2
O5 C10 O6 . . 125.5(3)
O5 C10 C9 . . 116.8(3)
O6 C10 C9 . . 117.6(3)
C1 O1 C7 . . 118.8(2)
C1 O1 La . 3_776 119.49(17)
C7 O1 La . 3_776 121.56(16)
C8 O2 La . . 94.79(17)
C8 O3 La . 3_776 129.18(18)
C8 O3 La . . 92.21(17)
La O3 La 3_776 . 120.66(8)
C2 O4 C9 . . 116.7(2)
C2 O4 La . 3_776 123.79(18)
C9 O4 La . 3_776 119.39(17)
C10 O5 La . 3_766 133.3(2)
C10 O6 La . 3_776 128.08(19)
La O1W H1WA . . 116.5
La O1W H1WB . . 118.2
H1WA O1W H1WB . . 111.1
La O2W H2WA . . 127.0
La O2W H2WB . . 100.6
H2WA O2W H2WB . . 108.3

loop_
_geom_bond_atom_site_label_1
_geom_bond_atom_site_label_2
_geom_bond_site_symmetry_2
_geom_bond_distance
_geom_bond_publ_flag
La O6 3_776 2.488(2) y
La O3 3_776 2.541(2) y
La O5 3_766 2.578(2) y
La O4 3_776 2.622(2) y
La O2 . 2.688(2) y
La O3 . 2.744(2) y
La O1 3_776 2.771(2) y
La O1W . 2.600(2) y
La O2W . 2.563(2) y
La Cl1 . 2.8892(8) y
C1 O1 . 1.378(4) ?
C1 C6 . 1.378(4) ?
C1 C2 . 1.396(4) ?
C2 C3 . 1.357(4) ?
C2 O4 . 1.405(3) ?
C3 C4 . 1.392(5) ?
C3 H3A . 0.930 ?
C4 C5 . 1.369(5) ?
C4 H4A . 0.930 ?
C5 C6 . 1.402(5) ?
C5 H5A . 0.930 ?
C6 H6A . 0.930 ?
C7 O1 . 1.424(4) ?
C7 C8 . 1.509(4) ?
C7 H7A . 0.970 ?
C7 H7B . 0.970 ?
C8 O3 . 1.255(3) ?
C8 O2 . 1.256(4) ?
C9 O4 . 1.436(4) ?
C9 C10 . 1.517(4) ?
C9 H9A . 0.970 ?
C9 H9B . 0.970 ?
C10 O5 . 1.238(3) ?
C10 O6 . 1.257(4) ?
O1 La 3_776 2.771(2) ?
O3 La 3_776 2.541(2) ?
O4 La 3_776 2.622(2) ?
O5 La 3_766 2.578(2) ?
O6 La 3_776 2.488(2) ?
O1W H1WA . 0.845 ?
O1W H1WB . 0.845 ?
O2W H2WA . 0.854 ?
O2W H2WB . 0.853 ?

loop_
_geom_hbond_atom_site_label_D
_geom_hbond_atom_site_label_H
_geom_hbond_atom_site_label_A
_geom_hbond_site_symmetry_A
_geom_hbond_distance_DH
_geom_hbond_distance_HA
_geom_hbond_distance_DA
_geom_hbond_angle_DHA
_geom_hbond_publ_flag
O1W H1WA O2W 3_776 0.84 1.91 2.738(3) 166 y
O1W H1WB Cl1 4_586 0.84 2.43 3.223(2) 156 y
O2W H2WA O2 2_745 0.85 1.81 2.663(3) 176 y
O2W H2WB O6 3_766 0.85 1.82 2.668(3) 173 y
O2W H2WB O5 3_766 0.85 2.52 2.995(3) 116 y

loop_
_geom_torsion_atom_site_label_1
_geom_torsion_atom_site_label_2
_geom_torsion_atom_site_label_3
_geom_torsion_atom_site_label_4
_geom_torsion_site_symmetry_1
_geom_torsion_site_symmetry_4
_geom_torsion
O1 C1 C2 C3 . . 177.5(3)
C6 C1 C2 C3 . . -0.9(5)
O1 C1 C2 O4 . . -0.6(4)
C6 C1 C2 O4 . . -179.1(3)
C1 C2 C3 C4 . . -0.2(5)
O4 C2 C3 C4 . . 177.8(3)
C2 C3 C4 C5 . . 0.6(5)
C3 C4 C5 C6 . . 0.0(5)
O1 C1 C6 C5 . . -176.7(3)
C2 C1 C6 C5 . . 1.5(5)
C4 C5 C6 C1 . . -1.1(6)
O1 C7 C8 O3 . . -12.0(4)
O1 C7 C8 O2 . . 166.7(3)
O4 C9 C10 O5 . . -162.8(3)
O4 C9 C10 O6 . . 18.1(4)
C6 C1 O1 C7 . . -18.9(5)
C2 C1 O1 C7 . . 162.7(3)
C6 C1 O1 La . 3_776 155.9(3)
C2 C1 O1 La . 3_776 -22.4(4)
C8 C7 O1 C1 . . 172.1(3)
C8 C7 O1 La . 3_776 -2.7(3)
O3 C8 O2 La . . 20.7(3)
C7 C8 O2 La . . -158.0(3)
O6 La O2 C8 3_776 . -123.88(18)
O3 La O2 C8 3_776 . 15.34(18)
O2W La O2 C8 . . 77.91(18)
O5 La O2 C8 3_766 . 107.42(18)
O1W La O2 C8 . . -60.36(18)
O4 La O2 C8 3_776 . -129.79(17)
O3 La O2 C8 . . -10.74(16)
O1 La O2 C8 3_776 . -20.1(3)
Cl1 La O2 C8 . . 162.51(18)
O2 C8 O3 La . 3_776 -153.8(2)
C7 C8 O3 La . 3_776 24.8(4)
O2 C8 O3 La . . -20.2(3)
C7 C8 O3 La . . 158.4(3)
O6 La O3 C8 3_776 . 73.19(17)
O3 La O3 C8 3_776 . -139.3(2)
O2W La O3 C8 . . -64.92(17)
O5 La O3 C8 3_766 . -105.86(18)
O1W La O3 C8 . . 136.12(18)
O4 La O3 C8 3_776 . 126.39(17)
O2 La O3 C8 . . 10.72(16)
O1 La O3 C8 3_776 . -173.46(17)
Cl1 La O3 C8 . . 2.36(19)
O6 La O3 La 3_776 3_776 -147.53(9)
O3 La O3 La 3_776 3_776 0.0
O2W La O3 La . 3_776 74.36(9)
O5 La O3 La 3_766 3_776 33.42(14)
O1W La O3 La . 3_776 -84.60(10)
O4 La O3 La 3_776 3_776 -94.33(11)
O2 La O3 La . 3_776 150.00(13)
O1 La O3 La 3_776 3_776 -34.18(11)
Cl1 La O3 La . 3_776 141.63(6)
C3 C2 O4 C9 . . 24.6(4)
C1 C2 O4 C9 . . -157.4(3)
C3 C2 O4 La . 3_776 -152.1(3)
C1 C2 O4 La . 3_776 26.0(4)
C10 C9 O4 C2 . . 162.9(3)
C10 C9 O4 La . 3_776 -20.4(3)
O6 C10 O5 La . 3_766 -29.9(5)
C9 C10 O5 La . 3_766 151.0(2)
O5 C10 O6 La . 3_776 173.1(2)
C9 C10 O6 La . 3_776 -7.8(4)
